data_7702816
loop_
_publ_author_name
'Kn\"odler, Axel'
'Wanner, Matthias'
'Fiedler, Jan'
'Kaim, Wolfgang'

_publ_section_title
;
 Coordination ambivalence of the electroactive bis-chelate ligand
 bis(1-methyl-2-imidazolyl)glyoxal (BIG) in mononuclear and dinuclear
 complexes with Re(CO)3Cl
;
_journal_issue 15
_journal_name_full 'Journal of the Chemical Society, Dalton Transactions'
_journal_page_first 3079
_journal_paper_doi 10.1039/b202636h
_journal_year 2002
_chemical_formula_sum 'C13 H10 Cl N4 O5 Re'
_chemical_formula_weight 523.90
_chemical_name_common '[Re(CO)3Cl(big)]'
_space_group_IT_number 15
_space_group_name_Hall '-C 2yc'
_space_group_name_H-M_alt 'C 1 2/c 1'
_symmetry_cell_setting monoclinic
_symmetry_space_group_name_H-M 'C 1 2/c 1'
_atom_sites_solution_hydrogens geom
_atom_sites_solution_primary direct
_atom_sites_solution_secondary difmap
_audit_creation_method SHELXL-97
_cell_angle_alpha 90.00
_cell_angle_beta 127.12(3)
_cell_angle_gamma 90.00
_cell_formula_units_Z 8
_cell_length_a 19.562(4)
_cell_length_b 15.552(3)
_cell_length_c 13.249(3)
_cell_measurement_temperature 173(2)
_cell_volume 3214.0(17)
_computing_cell_refinement 'Bruker XSCANS'
_computing_data_reduction 'Bruker SHELXTL'
_computing_molecular_graphics 'Bruker SHELXTL'
_computing_publication_material 'Bruker SHELXTL'
_computing_structure_refinement 'SHELXL-97 (Sheldrick, 1997)'
_computing_structure_solution 'SHELXS-97 (Sheldrick, 1990)'
_diffrn_ambient_temperature 173(2)
_diffrn_measured_fraction_theta_full 0.997
_diffrn_measured_fraction_theta_max 0.997
_diffrn_radiation_monochromator graphite
_diffrn_radiation_source 'fine-focus sealed tube'
_diffrn_radiation_type MoK\a
_diffrn_radiation_wavelength 0.71073
_diffrn_reflns_av_R_equivalents 0.0523
_diffrn_reflns_av_sigmaI/netI 0.0285
_diffrn_reflns_limit_h_max 25
_diffrn_reflns_limit_h_min -27
_diffrn_reflns_limit_k_max 8
_diffrn_reflns_limit_k_min -21
_diffrn_reflns_limit_l_max 18
_diffrn_reflns_limit_l_min -5
_diffrn_reflns_number 4864
_diffrn_reflns_theta_full 30.01
_diffrn_reflns_theta_max 30.01
_diffrn_reflns_theta_min 1.85
_exptl_absorpt_coefficient_mu 7.759
_exptl_absorpt_correction_type psi-scan
_exptl_crystal_colour orange
_exptl_crystal_density_diffrn 2.165
_exptl_crystal_density_method 'not measured'
_exptl_crystal_F_000 1984
_exptl_crystal_size_max 0.4
_exptl_crystal_size_mid 0.3
_exptl_crystal_size_min 0.2
_refine_diff_density_max 2.650
_refine_diff_density_min -3.723
_refine_diff_density_rms 0.303
_refine_ls_extinction_method none
_refine_ls_goodness_of_fit_ref 1.494
_refine_ls_hydrogen_treatment mixed
_refine_ls_matrix_type full
_refine_ls_number_parameters 217
_refine_ls_number_reflns 4677
_refine_ls_number_restraints 0
_refine_ls_restrained_S_all 1.494
_refine_ls_R_factor_all 0.0580
_refine_ls_R_factor_gt 0.0477
_refine_ls_shift/su_max 0.001
_refine_ls_shift/su_mean 0.000
_refine_ls_structure_factor_coef Fsqd
_refine_ls_weighting_details 'calc w=1/[\s^2^(Fo^2^)+(0.0707P)^2^+0.0000P] where P=(Fo^2^+2Fc^2^)/3'
_refine_ls_weighting_scheme calc
_refine_ls_wR_factor_gt 0.1303
_refine_ls_wR_factor_ref 0.1408
_reflns_number_gt 4031
_reflns_number_total 4677
_reflns_threshold_expression '>2sigma(I) computing_data_collection Bruker XSCANS'
_cod_data_source_file b202636h.txt
_cod_data_source_block ax5
_cod_depositor_comments
;
The following automatic conversions were performed:

data item '_exptl_absorpt_correction_type' value 'Psi-Scan' was
changed to 'psi-scan' in accordance with the
/home/saulius/struct/COD-crude-data/automatic-downloads/DataCite-retrospective/RSC/depositions/lib/dictionaries/cif_core.dic
dictionary named 'cif_core.dic' version 2.4.2 last updated on
2011-04-26.

Automatic conversion script
Id: cif_fix_values 6909 2019-04-08 15:41:33Z antanas 
;
_cod_original_cell_volume 3214.1(11)
_cod_original_sg_symbol_H-M C2/c
_cod_database_code 7702816

loop_
_symmetry_equiv_pos_as_xyz
'x, y, z'
'-x, y, -z+1/2'
'x+1/2, y+1/2, z'
'-x+1/2, y+1/2, -z+1/2'
'-x, -y, -z'
'x, -y, z-1/2'
'-x+1/2, -y+1/2, -z'
'x+1/2, -y+1/2, z-1/2'

loop_
_atom_site_label
_atom_site_type_symbol
_atom_site_fract_x
_atom_site_fract_y
_atom_site_fract_z
_atom_site_U_iso_or_equiv
_atom_site_adp_type
_atom_site_occupancy
_atom_site_symmetry_multiplicity
_atom_site_calc_flag
_atom_site_refinement_flags
Re1 Re 0.128450(15) 0.307871(15) 0.70057(2) 0.01856(10) Uani 1 1 d .
C3 C 0.0440(5) 0.2300(5) 0.5732(7) 0.0262(13) Uani 1 1 d .
C2 C 0.0358(4) 0.3849(5) 0.6472(7) 0.0252(13) Uani 1 1 d .
O3 O -0.0074(4) 0.1833(4) 0.4992(6) 0.0358(13) Uani 1 1 d .
N2A N 0.2376(4) 0.2255(4) 0.7588(5) 0.0218(11) Uani 1 1 d .
N1A N 0.3498(4) 0.1663(4) 0.7806(6) 0.0231(11) Uani 1 1 d .
O2 O -0.0211(4) 0.4308(4) 0.6127(6) 0.0436(15) Uani 1 1 d .
C1A C 0.3050(4) 0.2406(4) 0.7592(6) 0.0207(12) Uani 1 1 d .
C3A C 0.2393(4) 0.1382(4) 0.7821(7) 0.0247(13) Uani 1 1 d .
H3AA H 0.2001 0.1087 0.7873 0.030 Uiso 1 1 calc R
C2A C 0.3081(5) 0.1032(5) 0.7962(7) 0.0306(15) Uani 1 1 d .
H2AA H 0.3243 0.0457 0.8136 0.037 Uiso 1 1 calc R
Cl1 Cl 0.15880(11) 0.38204(11) 0.56608(15) 0.0245(3) Uani 1 1 d .
N2B N 0.2263(3) 0.3937(4) 0.8480(5) 0.0207(10) Uani 1 1 d .
C1B C 0.3012(4) 0.4212(4) 0.8757(5) 0.0182(11) Uani 1 1 d .
C3B C 0.2144(5) 0.4354(5) 0.9276(7) 0.0274(14) Uani 1 1 d .
H3BA H 0.1668 0.4302 0.9271 0.033 Uiso 1 1 calc R
C1 C 0.1147(5) 0.2537(5) 0.8175(8) 0.0323(15) Uani 1 1 d .
O11B O 0.3766(3) 0.4667(4) 0.8022(4) 0.0240(10) Uani 1 1 d .
O11A O 0.3659(4) 0.3252(3) 0.6845(6) 0.0295(11) Uani 1 1 d .
C11B C 0.3358(4) 0.4079(4) 0.8031(6) 0.0185(11) Uani 1 1 d .
C11A C 0.3325(4) 0.3227(4) 0.7379(6) 0.0200(11) Uani 1 1 d .
C2B C 0.2848(5) 0.4860(5) 1.0082(7) 0.0308(15) Uani 1 1 d .
H2BA H 0.2943 0.5199 1.0734 0.037 Uiso 1 1 calc R
O1 O 0.1060(5) 0.2208(5) 0.8865(7) 0.0482(17) Uani 1 1 d .
C4A C 0.4256(5) 0.1531(5) 0.7833(8) 0.0337(16) Uani 1 1 d .
H4AA H 0.4424 0.0938 0.8005 0.051 Uiso 1 1 calc R
H4AB H 0.4719 0.1884 0.8484 0.051 Uiso 1 1 calc R
H4AC H 0.4118 0.1687 0.7028 0.051 Uiso 1 1 calc R
N1B N 0.3384(4) 0.4773(4) 0.9750(5) 0.0218(10) Uani 1 1 d .
C4B C 0.4251(5) 0.5160(6) 1.0456(8) 0.039(2) Uani 1 1 d .
H4BA H 0.4506 0.5012 1.0049 0.059 Uiso 1 1 calc R
H4BB H 0.4601 0.4945 1.1308 0.059 Uiso 1 1 calc R
H4BC H 0.4206 0.5774 1.0470 0.059 Uiso 1 1 calc R

loop_
_atom_site_aniso_label
_atom_site_aniso_U_11
_atom_site_aniso_U_22
_atom_site_aniso_U_33
_atom_site_aniso_U_23
_atom_site_aniso_U_13
_atom_site_aniso_U_12
Re1 0.02368(15) 0.01576(15) 0.01804(14) -0.00085(8) 0.01354(11) -0.00192(8)
C3 0.031(3) 0.025(3) 0.027(3) -0.002(3) 0.020(3) -0.001(3)
C2 0.032(3) 0.021(3) 0.029(3) -0.003(3) 0.022(3) -0.003(2)
O3 0.036(3) 0.027(3) 0.035(3) -0.010(2) 0.017(2) -0.010(2)
N2A 0.029(3) 0.014(2) 0.023(2) 0.004(2) 0.016(2) 0.003(2)
N1A 0.037(3) 0.010(2) 0.025(3) 0.000(2) 0.020(2) 0.002(2)
O2 0.040(3) 0.044(4) 0.046(4) 0.009(3) 0.025(3) 0.011(3)
C1A 0.031(3) 0.014(3) 0.021(3) -0.002(2) 0.017(2) -0.001(2)
C3A 0.033(3) 0.014(3) 0.026(3) -0.002(2) 0.017(3) -0.005(2)
C2A 0.043(4) 0.014(3) 0.030(3) 0.005(3) 0.020(3) 0.006(3)
Cl1 0.0328(7) 0.0223(7) 0.0192(6) 0.0024(6) 0.0162(6) -0.0005(6)
N2B 0.025(2) 0.021(3) 0.022(2) 0.002(2) 0.017(2) 0.003(2)
C1B 0.028(3) 0.013(2) 0.013(2) -0.001(2) 0.013(2) -0.002(2)
C3B 0.036(3) 0.031(4) 0.030(3) -0.007(3) 0.027(3) -0.006(3)
C1 0.041(4) 0.030(4) 0.033(4) 0.004(3) 0.026(3) 0.002(3)
O11B 0.031(2) 0.020(2) 0.027(2) 0.0034(18) 0.021(2) -0.0018(17)
O11A 0.046(3) 0.023(2) 0.037(3) 0.000(2) 0.034(3) -0.002(2)
C11B 0.023(3) 0.017(3) 0.017(2) -0.001(2) 0.013(2) 0.000(2)
C11A 0.026(3) 0.016(3) 0.022(3) -0.003(2) 0.017(2) -0.001(2)
C2B 0.043(4) 0.030(4) 0.027(3) -0.008(3) 0.026(3) -0.006(3)
O1 0.052(4) 0.052(4) 0.057(4) 0.020(3) 0.041(4) 0.002(3)
C4A 0.037(4) 0.028(4) 0.039(4) -0.008(3) 0.024(3) 0.005(3)
N1B 0.029(3) 0.021(3) 0.018(2) -0.002(2) 0.015(2) -0.003(2)
C4B 0.034(4) 0.053(5) 0.029(4) -0.022(4) 0.019(3) -0.022(4)

loop_
_atom_type_symbol
_atom_type_description
_atom_type_scat_dispersion_real
_atom_type_scat_dispersion_imag
_atom_type_scat_source
C C 0.0033 0.0016 'International Tables Vol C Tables 4.2.6.8 and 6.1.1.4'
H H 0.0000 0.0000 'International Tables Vol C Tables 4.2.6.8 and 6.1.1.4'
N N 0.0061 0.0033 'International Tables Vol C Tables 4.2.6.8 and 6.1.1.4'
O O 0.0106 0.0060 'International Tables Vol C Tables 4.2.6.8 and 6.1.1.4'
Cl Cl 0.1484 0.1585 'International Tables Vol C Tables 4.2.6.8 and 6.1.1.4'
Re Re -1.0185 7.2310 'International Tables Vol C Tables 4.2.6.8 and 6.1.1.4'

loop_
_geom_angle_atom_site_label_1
_geom_angle_atom_site_label_2
_geom_angle_atom_site_label_3
_geom_angle
C2 Re1 C3 87.1(3)
C2 Re1 C1 90.6(3)
C3 Re1 C1 88.1(3)
C2 Re1 N2B 94.1(3)
C3 Re1 N2B 178.6(3)
C1 Re1 N2B 91.2(3)
C2 Re1 N2A 176.7(3)
C3 Re1 N2A 94.6(3)
C1 Re1 N2A 92.3(3)
N2B Re1 N2A 84.3(2)
C2 Re1 Cl1 91.6(2)
C3 Re1 Cl1 96.6(2)
C1 Re1 Cl1 174.9(2)
N2B Re1 Cl1 84.09(15)
N2A Re1 Cl1 85.42(16)
O3 C3 Re1 178.0(7)
O2 C2 Re1 178.8(7)
C1A N2A C3A 106.2(5)
C1A N2A Re1 130.3(4)
C3A N2A Re1 122.6(4)
C2A N1A C1A 105.7(6)
C2A N1A C4A 125.4(6)
C1A N1A C4A 128.9(6)
N2A C1A N1A 111.0(6)
N2A C1A C11A 128.6(6)
N1A C1A C11A 120.4(6)
C2A C3A N2A 108.2(6)
C3A C2A N1A 108.9(6)
C1B N2B C3B 107.6(6)
C1B N2B Re1 131.4(4)
C3B N2B Re1 120.9(4)
N2B C1B N1B 108.9(6)
N2B C1B C11B 128.7(5)
N1B C1B C11B 121.7(6)
C2B C3B N2B 108.2(6)
O1 C1 Re1 179.4(9)
O11B C11B C1B 117.3(6)
O11B C11B C11A 116.1(6)
C1B C11B C11A 126.3(5)
O11A C11A C1A 121.6(6)
O11A C11A C11B 115.8(6)
C1A C11A C11B 121.8(6)
N1B C2B C3B 107.3(6)
C1B N1B C2B 107.9(6)
C1B N1B C4B 127.5(6)
C2B N1B C4B 124.3(6)

loop_
_geom_bond_atom_site_label_1
_geom_bond_atom_site_label_2
_geom_bond_distance
Re1 C2 1.917(7)
Re1 C3 1.918(7)
Re1 C1 1.919(8)
Re1 N2B 2.179(6)
Re1 N2A 2.192(6)
Re1 Cl1 2.4770(17)
C3 O3 1.145(9)
C2 O2 1.159(9)
N2A C1A 1.337(9)
N2A C3A 1.389(9)
N1A C2A 1.369(10)
N1A C1A 1.374(8)
N1A C4A 1.475(10)
C1A C11A 1.476(9)
C3A C2A 1.356(11)
N2B C1B 1.347(8)
N2B C3B 1.373(8)
C1B N1B 1.367(8)
C1B C11B 1.487(9)
C3B C2B 1.371(10)
C1 O1 1.147(10)
O11B C11B 1.218(8)
O11A C11A 1.219(8)
C11B C11A 1.563(9)
C2B N1B 1.367(9)
N1B C4B 1.482(9)

loop_
_geom_torsion_atom_site_label_1
_geom_torsion_atom_site_label_2
_geom_torsion_atom_site_label_3
_geom_torsion_atom_site_label_4
_geom_torsion
C2 Re1 C3 O3 -66(21)
C1 Re1 C3 O3 25(21)
N2B Re1 C3 O3 83(24)
N2A Re1 C3 O3 117(21)
Cl1 Re1 C3 O3 -157(21)
C3 Re1 C2 O2 -25(33)
C1 Re1 C2 O2 -113(33)
N2B Re1 C2 O2 155(33)
N2A Re1 C2 O2 95(33)
Cl1 Re1 C2 O2 71(33)
C2 Re1 N2A C1A 1(5)
C3 Re1 N2A C1A 120.6(6)
C1 Re1 N2A C1A -151.1(6)
N2B Re1 N2A C1A -60.1(6)
Cl1 Re1 N2A C1A 24.4(6)
C2 Re1 N2A C3A -167(4)
C3 Re1 N2A C3A -47.1(6)
C1 Re1 N2A C3A 41.2(6)
N2B Re1 N2A C3A 132.2(5)
Cl1 Re1 N2A C3A -143.3(5)
C3A N2A C1A N1A 0.6(7)
Re1 N2A C1A N1A -168.6(4)
C3A N2A C1A C11A 179.3(6)
Re1 N2A C1A C11A 10.1(10)
C2A N1A C1A N2A -1.1(8)
C4A N1A C1A N2A 177.2(7)
C2A N1A C1A C11A -179.9(6)
C4A N1A C1A C11A -1.6(11)
C1A N2A C3A C2A 0.1(8)
Re1 N2A C3A C2A 170.4(5)
N2A C3A C2A N1A -0.8(8)
C1A N1A C2A C3A 1.1(8)
C4A N1A C2A C3A -177.2(7)
C2 Re1 N2B C1B -130.5(6)
C3 Re1 N2B C1B 80(11)
C1 Re1 N2B C1B 138.8(6)
N2A Re1 N2B C1B 46.6(6)
Cl1 Re1 N2B C1B -39.3(6)
C2 Re1 N2B C3B 44.6(6)
C3 Re1 N2B C3B -105(11)
C1 Re1 N2B C3B -46.1(6)
N2A Re1 N2B C3B -138.3(6)
Cl1 Re1 N2B C3B 135.8(5)
C3B N2B C1B N1B 2.2(7)
Re1 N2B C1B N1B 177.8(4)
C3B N2B C1B C11B -168.2(7)
Re1 N2B C1B C11B 7.4(10)
C1B N2B C3B C2B -2.6(8)
Re1 N2B C3B C2B -178.7(5)
C2 Re1 C1 O1 79(90)
C3 Re1 C1 O1 -8(90)
N2B Re1 C1 O1 173(100)
N2A Re1 C1 O1 -102(90)
Cl1 Re1 C1 O1 -165(100)
N2B C1B C11B O11B 143.8(7)
N1B C1B C11B O11B -25.5(9)
N2B C1B C11B C11A -42.3(10)
N1B C1B C11B C11A 148.4(6)
N2A C1A C11A O11A -145.7(7)
N1A C1A C11A O11A 33.0(10)
N2A C1A C11A C11B 45.6(10)
N1A C1A C11A C11B -135.8(6)
O11B C11B C11A O11A -5.1(9)
C1B C11B C11A O11A -179.0(6)
O11B C11B C11A C1A 164.3(6)
C1B C11B C11A C1A -9.7(10)
N2B C3B C2B N1B 1.9(9)
N2B C1B N1B C2B -1.0(7)
C11B C1B N1B C2B 170.2(6)
N2B C1B N1B C4B 172.9(7)
C11B C1B N1B C4B -15.9(10)
C3B C2B N1B C1B -0.6(8)
C3B C2B N1B C4B -174.8(7)
